data_4349637
loop_
_publ_author_name
'Chu, Xiaoxiao'
'Xu, Xin'
'Su, Hao'
'Raje, Sakthi'
'Angamuthu, Raja'
'Tung, Chen-Ho'
'Wang, Wenguang'

_publ_section_title
;
 Heteronuclear assembly of Ni--Cu dithiolato complexes: synthesis,
 structures, and reactivity studies
;
_journal_issue 4
_journal_name_full 'Inorganic Chemistry Frontiers'
_journal_page_first 706
_journal_paper_doi 10.1039/C6QI00536E
_journal_volume 4
_journal_year 2017
_chemical_formula_moiety 'C55 Cu Ni P4 S2, B F4, 2(C Cl2)'
_chemical_formula_sum 'C57 H80 B Cl4 Cu F4 Ni P4 S2'
_chemical_formula_weight 1304.07
_space_group_crystal_system triclinic
_space_group_IT_number 2
_space_group_name_Hall '-P 1'
_space_group_name_H-M_alt 'P -1'
_audit_creation_date 2016-05-23
_audit_creation_method
;
Olex2 1.2
(compiled 2016.02.19 svn.r3266 for OlexSys, GUI svn.r5155)
;
_audit_update_record
;
2016-11-26 deposited with the CCDC.
2017-02-07 downloaded from the CCDC.
;
_cell_angle_alpha 85.6233(12)
_cell_angle_beta 88.5791(15)
_cell_angle_gamma 87.8205(13)
_cell_formula_units_Z 4
_cell_length_a 11.6179(3)
_cell_length_b 19.8499(4)
_cell_length_c 26.7528(5)
_cell_measurement_reflns_used 8110
_cell_measurement_temperature 173(2)
_cell_measurement_theta_max 23.599
_cell_measurement_theta_min 2.546
_cell_volume 6145.6(2)
_computing_molecular_graphics 'Olex2 (Dolomanov et al., 2009)'
_computing_publication_material 'Olex2 (Dolomanov et al., 2009)'
_computing_structure_refinement 'ShelXL (Sheldrick, 2015)'
_diffrn_ambient_temperature 173.15
_diffrn_measured_fraction_theta_full 0.973
_diffrn_measured_fraction_theta_max 0.995
_diffrn_measurement_device_type 'Bruker APEXII'
_diffrn_radiation_type MoK\a
_diffrn_radiation_wavelength 0.710
_diffrn_reflns_av_R_equivalents 0.0615
_diffrn_reflns_av_unetI/netI 0.0827
_diffrn_reflns_Laue_measured_fraction_full 0.973
_diffrn_reflns_Laue_measured_fraction_max 0.995
_diffrn_reflns_limit_h_max 13
_diffrn_reflns_limit_h_min -13
_diffrn_reflns_limit_k_max 23
_diffrn_reflns_limit_k_min -22
_diffrn_reflns_limit_l_max 30
_diffrn_reflns_limit_l_min -31
_diffrn_reflns_number 56892
_diffrn_reflns_point_group_measured_fraction_full 0.973
_diffrn_reflns_point_group_measured_fraction_max 0.995
_diffrn_reflns_theta_full 25.214
_diffrn_reflns_theta_max 25.000
_diffrn_reflns_theta_min 2.544
_exptl_absorpt_coefficient_mu 1.047
_exptl_crystal_density_diffrn 1.409
_exptl_crystal_description solid
_exptl_crystal_F_000 2720
_exptl_crystal_size_max 0.07
_exptl_crystal_size_mid 0.06
_exptl_crystal_size_min 0.06
_refine_diff_density_max 1.259
_refine_diff_density_min -0.721
_refine_diff_density_rms 0.125
_refine_ls_extinction_method none
_refine_ls_goodness_of_fit_ref 1.013
_refine_ls_hydrogen_treatment undef
_refine_ls_matrix_type full
_refine_ls_number_parameters 1369
_refine_ls_number_reflns 21602
_refine_ls_number_restraints 66
_refine_ls_restrained_S_all 1.013
_refine_ls_R_factor_all 0.1056
_refine_ls_R_factor_gt 0.0672
_refine_ls_shift/su_max 0.001
_refine_ls_shift/su_mean 0.000
_refine_ls_structure_factor_coef Fsqd
_refine_ls_weighting_details 'w=1/[\s^2^(Fo^2^)+(0.1068P)^2^+18.5780P] where P=(Fo^2^+2Fc^2^)/3'
_refine_ls_weighting_scheme calc
_refine_ls_wR_factor_gt 0.1770
_refine_ls_wR_factor_ref 0.2034
_reflns_Friedel_coverage 0.000
_reflns_number_gt 14587
_reflns_number_total 21602
_reflns_threshold_expression 'I > 2\s(I)'
_cod_data_source_file c6qi00536e2.cif
_cod_data_source_block p
_cod_database_code 4349637
_shelxl_version_number 2013-4
_shelx_space_group_comment
;
The symmetry employed for this shelxl refinement is uniquely defined
by the following loop, which should always be used as a source of
symmetry information in preference to the above space-group names.
They are only intended as comments.
;
_shelx_estimated_absorpt_t_max 0.940
_shelx_estimated_absorpt_t_min 0.930
_olex2_refinement_description
;
1. Uiso/Uaniso restraints and constraints
F1 \\sim F1AA \\sim F4 \\sim F6 \\sim F14 \\sim F16 \\sim F26 \\sim B242:
within 1.7A with sigma of 0.004 and sigma for terminal atoms of 0.008
F1 \\sim F4 \\sim F6 \\sim F14 \\sim F16 \\sim F26 \\sim B242: within 1.7A with
sigma of 0.002 and sigma for terminal atoms of 0.004
F1 \\sim F4 \\sim F6 \\sim F14 \\sim F16 \\sim F26: within 1.7A with sigma of
0.004 and sigma for terminal atoms of 0.008
2. Others
 Fixed Sof: C1AA(0.5) C109(0.5) F1(0.5) F4(0.5) F6(0.5) F14(0.5) F16(0.4)
 F26(0.6)
;
_olex2_submission_special_instructions 'No special instructions were received'

loop_
_space_group_symop_operation_xyz
'x, y, z'
'-x, -y, -z'

loop_
_atom_site_label
_atom_site_type_symbol
_atom_site_fract_x
_atom_site_fract_y
_atom_site_fract_z
_atom_site_U_iso_or_equiv
_atom_site_adp_type
_atom_site_occupancy
_atom_site_site_symmetry_order
_atom_site_calc_flag
_atom_site_refinement_flags_adp
_atom_site_refinement_flags_occupancy
_atom_site_disorder_assembly
_atom_site_disorder_group
Cu1 Cu 0.17577(6) 0.24332(4) 0.68273(3) 0.01940(18) Uani 1 1 d . . . .
Ni1 Ni 0.14324(6) 0.25540(4) 0.78448(3) 0.01685(18) Uani 1 1 d . . . .
S1 S 0.25276(12) 0.32190(7) 0.73532(5) 0.0190(3) Uani 1 1 d . . . .
S2 S 0.21369(13) 0.16200(7) 0.75146(6) 0.0214(3) Uani 1 1 d . . . .
P1 P 0.04846(13) 0.19289(8) 0.83968(6) 0.0204(3) Uani 1 1 d . . . .
P2 P 0.06198(13) 0.34199(8) 0.81801(6) 0.0195(3) Uani 1 1 d . . . .
P3 P 0.00761(13) 0.22577(8) 0.64517(6) 0.0202(3) Uani 1 1 d . . . .
P4 P 0.26977(13) 0.25604(8) 0.60610(6) 0.0194(3) Uani 1 1 d . . . .
C1 C 0.1440(5) 0.3675(3) 0.8707(2) 0.0231(13) Uani 1 1 d . . . .
C1AA C 0.4311(10) 0.2164(6) 0.7342(5) 0.023(3) Uani 0.5 1 d . P A 2
C2 C 0.2631(5) 0.3657(4) 0.8676(3) 0.0332(16) Uani 1 1 d . . . .
C3 C 0.3269(6) 0.3897(4) 0.9056(3) 0.0440(19) Uani 1 1 d . . . .
C4 C 0.2696(7) 0.4136(4) 0.9470(3) 0.0404(18) Uani 1 1 d . . . .
C5 C 0.1505(7) 0.4150(4) 0.9504(3) 0.0398(18) Uani 1 1 d . . . .
C6 C 0.0864(6) 0.3921(4) 0.9125(2) 0.0334(16) Uani 1 1 d . . . .
C7 C 0.0326(5) 0.4204(3) 0.7805(2) 0.0229(13) Uani 1 1 d . . . .
C8 C 0.1225(6) 0.4653(3) 0.7696(3) 0.0307(15) Uani 1 1 d . . . .
C9 C 0.1030(6) 0.5229(3) 0.7367(3) 0.0340(16) Uani 1 1 d . . . .
C10 C -0.0032(7) 0.5353(4) 0.7152(3) 0.0421(19) Uani 1 1 d . . . .
C11 C -0.0922(7) 0.4926(4) 0.7272(3) 0.047(2) Uani 1 1 d . . . .
C12 C -0.0750(6) 0.4347(4) 0.7596(3) 0.0367(17) Uani 1 1 d . . . .
C13 C -0.0762(5) 0.3142(3) 0.8455(3) 0.0289(15) Uani 1 1 d . . . .
C14 C -0.0501(5) 0.2466(3) 0.8766(2) 0.0256(14) Uani 1 1 d . . . .
C15 C 0.2462(5) 0.1797(3) 0.8952(2) 0.0289(15) Uani 1 1 d . . . .
C16 C 0.3169(6) 0.1530(4) 0.9342(3) 0.0354(17) Uani 1 1 d . . . .
C17 C 0.2798(6) 0.0981(4) 0.9655(2) 0.0338(16) Uani 1 1 d . . . .
C18 C 0.1726(6) 0.0703(3) 0.9579(2) 0.0338(16) Uani 1 1 d . . . .
C19 C 0.1034(6) 0.0972(3) 0.9196(2) 0.0260(14) Uani 1 1 d . . . .
C20 C 0.1410(5) 0.1519(3) 0.8878(2) 0.0226(13) Uani 1 1 d . . . .
C21 C -0.0385(5) 0.1272(3) 0.8181(2) 0.0252(14) Uani 1 1 d . . . .
C22 C 0.0115(6) 0.0630(3) 0.8113(2) 0.0295(15) Uani 1 1 d . . . .
C23 C -0.0562(7) 0.0126(4) 0.7947(2) 0.0364(17) Uani 1 1 d . . . .
C24 C -0.1713(7) 0.0260(4) 0.7839(3) 0.0412(19) Uani 1 1 d . . . .
C25 C -0.2191(6) 0.0910(4) 0.7888(3) 0.0380(18) Uani 1 1 d . . . .
C26 C -0.1541(6) 0.1415(4) 0.8063(2) 0.0330(16) Uani 1 1 d . . . .
C27 C 0.1827(6) 0.3883(3) 0.5952(3) 0.0319(16) Uani 1 1 d . . . .
C28 C 0.1989(7) 0.4642(3) 0.5835(3) 0.0385(17) Uani 1 1 d . . . .
C29 C 0.3022(7) 0.4879(4) 0.6119(3) 0.0429(19) Uani 1 1 d . . . .
C30 C 0.4143(7) 0.4480(3) 0.5981(3) 0.0412(18) Uani 1 1 d . . . .
C31 C 0.3980(5) 0.3721(3) 0.6105(3) 0.0304(15) Uani 1 1 d . . . .
C32 C 0.2933(5) 0.3457(3) 0.5842(2) 0.0257(14) Uani 1 1 d . . . .
C33 C 0.4072(5) 0.2123(3) 0.5896(2) 0.0230(13) Uani 1 1 d . . . .
C34 C 0.4481(6) 0.2239(4) 0.5342(3) 0.0367(17) Uani 1 1 d . . . .
C35 C 0.5718(6) 0.1913(4) 0.5279(3) 0.045(2) Uani 1 1 d . . . .
C36 C 0.5703(6) 0.1147(4) 0.5441(3) 0.0422(19) Uani 1 1 d . . . .
C37 C 0.5227(6) 0.1020(3) 0.5972(3) 0.0351(17) Uani 1 1 d . . . .
C38 C 0.4018(5) 0.1356(3) 0.6040(3) 0.0290(15) Uani 1 1 d . . . .
C39 C 0.1676(5) 0.2274(3) 0.5608(2) 0.0246(14) Uani 1 1 d . . . .
C40 C 0.0390(5) 0.2379(3) 0.5764(2) 0.0244(14) Uani 1 1 d . . . .
C41 C -0.0362(5) 0.1369(3) 0.6556(2) 0.0244(14) Uani 1 1 d . . . .
C42 C -0.1435(5) 0.1189(3) 0.6273(3) 0.0317(16) Uani 1 1 d . . . .
C43 C -0.1739(6) 0.0441(3) 0.6399(3) 0.0382(17) Uani 1 1 d . . . .
C44 C -0.0696(6) -0.0031(3) 0.6281(3) 0.0350(16) Uani 1 1 d . . . .
C45 C 0.0356(6) 0.0144(3) 0.6562(3) 0.0314(15) Uani 1 1 d . . . .
C46 C 0.0665(6) 0.0880(3) 0.6428(2) 0.0289(15) Uani 1 1 d . . . .
C47 C -0.1162(6) 0.3515(3) 0.6401(3) 0.0350(17) Uani 1 1 d . . . .
C48 C -0.2359(7) 0.3880(4) 0.6376(3) 0.045(2) Uani 1 1 d . . . .
C49 C -0.3091(6) 0.3713(4) 0.6862(3) 0.045(2) Uani 1 1 d . . . .
C50 C -0.3145(6) 0.2956(4) 0.6981(3) 0.0386(18) Uani 1 1 d . . . .
C51 C -0.1941(6) 0.2592(4) 0.6994(3) 0.0330(16) Uani 1 1 d . . . .
C52 C -0.1321(5) 0.2745(3) 0.6484(2) 0.0235(14) Uani 1 1 d . . . .
C108 C 0.3696(5) 0.1605(3) 0.7616(3) 0.0326(16) Uani 1 1 d . . . .
C109 C 0.4238(13) 0.2247(8) 0.7720(7) 0.042(4) Uani 0.5 1 d . P A 1
C110 C 0.4011(5) 0.2874(3) 0.7412(3) 0.0376(18) Uani 1 1 d . . . .
Cu2 Cu 0.28634(6) 0.24073(4) 0.18294(3) 0.01865(18) Uani 1 1 d . . . .
Ni2 Ni 0.32882(6) 0.25635(4) 0.28199(3) 0.01691(18) Uani 1 1 d . . . .
S3 S 0.20266(12) 0.31920(7) 0.23699(5) 0.0182(3) Uani 1 1 d . . . .
S4 S 0.26380(13) 0.16157(7) 0.25452(6) 0.0202(3) Uani 1 1 d . . . .
P5 P 0.42892(13) 0.19365(8) 0.33637(6) 0.0201(3) Uani 1 1 d . . . .
P6 P 0.40993(13) 0.34389(8) 0.31016(6) 0.0192(3) Uani 1 1 d . . . .
P7 P 0.45844(13) 0.22388(8) 0.14348(6) 0.0199(3) Uani 1 1 d . . . .
P8 P 0.19494(13) 0.25198(8) 0.10747(6) 0.0190(3) Uani 1 1 d . . . .
C53 C 0.2284(6) 0.1797(3) 0.3937(2) 0.0296(15) Uani 1 1 d . . . .
C54 C 0.1611(6) 0.1526(4) 0.4345(3) 0.0335(16) Uani 1 1 d . . . .
C55 C 0.2039(6) 0.0992(4) 0.4658(2) 0.0336(16) Uani 1 1 d . . . .
C56 C 0.3141(6) 0.0720(3) 0.4568(2) 0.0349(16) Uani 1 1 d . . . .
C57 C 0.3826(6) 0.0989(3) 0.4173(2) 0.0280(15) Uani 1 1 d . . . .
C58 C 0.3390(5) 0.1522(3) 0.3855(2) 0.0222(13) Uani 1 1 d . . . .
C59 C 0.2092(6) 0.3623(3) 0.3679(2) 0.0308(15) Uani 1 1 d . . . .
C60 C 0.1428(6) 0.3862(4) 0.4071(3) 0.0399(18) Uani 1 1 d . . . .
C61 C 0.1939(7) 0.4244(4) 0.4423(3) 0.0440(19) Uani 1 1 d . . . .
C62 C 0.3107(7) 0.4371(4) 0.4373(3) 0.049(2) Uani 1 1 d . . . .
C63 C 0.3775(7) 0.4128(4) 0.3978(3) 0.0403(18) Uani 1 1 d . . . .
C64 C 0.3248(5) 0.3758(3) 0.3621(2) 0.0229(13) Uani 1 1 d . . . .
C65 C 0.5178(6) 0.2473(3) 0.3726(2) 0.0281(15) Uani 1 1 d . . . .
C66 C 0.5459(5) 0.3126(3) 0.3398(3) 0.0281(15) Uani 1 1 d . . . .
C67 C 0.6421(6) 0.1413(4) 0.3040(3) 0.0367(17) Uani 1 1 d . . . .
C68 C 0.5273(5) 0.1281(3) 0.3150(2) 0.0253(14) Uani 1 1 d . . . .
C69 C 0.4866(6) 0.0630(3) 0.3082(2) 0.0319(16) Uani 1 1 d . . . .
C70 C 0.5624(7) 0.0130(4) 0.2924(2) 0.0400(19) Uani 1 1 d . . . .
C71 C 0.6782(7) 0.0268(4) 0.2826(3) 0.046(2) Uani 1 1 d . . . .
C72 C 0.7178(6) 0.0908(4) 0.2884(3) 0.0427(19) Uani 1 1 d . . . .
C73 C 0.5442(5) 0.4569(3) 0.2847(3) 0.0309(15) Uani 1 1 d . . . .
C74 C 0.5693(6) 0.5184(3) 0.2582(3) 0.0356(17) Uani 1 1 d . . . .
C75 C 0.5009(6) 0.5444(3) 0.2191(3) 0.0334(16) Uani 1 1 d . . . .
C76 C 0.4062(7) 0.5085(4) 0.2070(3) 0.048(2) Uani 1 1 d . . . .
C77 C 0.3806(7) 0.4480(4) 0.2334(3) 0.0417(19) Uani 1 1 d . . . .
C78 C 0.4486(5) 0.4212(3) 0.2729(2) 0.0221(13) Uani 1 1 d . . . .
C79 C 0.6631(6) 0.0417(3) 0.1394(3) 0.0339(16) Uani 1 1 d . . . .
C80 C 0.5682(6) -0.0058(3) 0.1288(3) 0.0335(16) Uani 1 1 d . . . .
C81 C 0.4556(6) 0.0123(3) 0.1573(3) 0.0325(16) Uani 1 1 d . . . .
C82 C 0.4173(5) 0.0863(3) 0.1424(2) 0.0276(15) Uani 1 1 d . . . .
C83 C 0.5121(5) 0.1350(3) 0.1548(2) 0.0234(14) Uani 1 1 d . . . .
C84 C 0.6260(5) 0.1161(3) 0.1267(3) 0.0326(16) Uani 1 1 d . . . .
C85 C 0.5909(5) 0.2725(3) 0.1460(2) 0.0250(14) Uani 1 1 d . . . .
C86 C 0.6469(6) 0.2584(4) 0.1975(3) 0.0366(17) Uani 1 1 d . . . .
C87 C 0.7596(6) 0.2976(4) 0.1992(3) 0.0410(18) Uani 1 1 d . . . .
C88 C 0.7380(6) 0.3739(4) 0.1867(3) 0.0448(19) Uani 1 1 d . . . .
C89 C 0.6775(6) 0.3890(4) 0.1366(3) 0.045(2) Uani 1 1 d . . . .
C90 C 0.5647(6) 0.3498(3) 0.1369(3) 0.0345(16) Uani 1 1 d . . . .
C91 C 0.0366(6) 0.4454(3) 0.1086(3) 0.0367(17) Uani 1 1 d . . . .
C92 C 0.0555(5) 0.3685(3) 0.1170(3) 0.0303(15) Uani 1 1 d . . . .
C93 C 0.1630(5) 0.3426(3) 0.0878(2) 0.0239(14) Uani 1 1 d . . . .
C94 C 0.2688(6) 0.3829(3) 0.0957(2) 0.0276(15) Uani 1 1 d . . . .
C95 C 0.2465(6) 0.4600(3) 0.0880(3) 0.0360(17) Uani 1 1 d . . . .
C96 C 0.1452(7) 0.4822(3) 0.1212(3) 0.0397(18) Uani 1 1 d . . . .
C97 C 0.0226(6) 0.2238(3) 0.0366(2) 0.0317(16) Uani 1 1 d . . . .
C98 C -0.0951(6) 0.1927(4) 0.0313(3) 0.0396(18) Uani 1 1 d . . . .
C99 C -0.0890(6) 0.1156(4) 0.0461(3) 0.0375(17) Uani 1 1 d . . . .
C100 C -0.0422(6) 0.1006(3) 0.0990(3) 0.0328(16) Uani 1 1 d . . . .
C101 C 0.0747(5) 0.1328(3) 0.1047(3) 0.0286(15) Uani 1 1 d . . . .
C102 C 0.0624(5) 0.2098(3) 0.0917(2) 0.0227(13) Uani 1 1 d . . . .
C103 C 0.4288(5) 0.2341(3) 0.0750(2) 0.0244(14) Uani 1 1 d . . . .
C104 C 0.3032(5) 0.2244(3) 0.0610(2) 0.0252(14) Uani 1 1 d . . . .
C105 C 0.1092(5) 0.1599(3) 0.2691(2) 0.0264(14) Uani 1 1 d . . . .
C106 C 0.0368(5) 0.2145(3) 0.2394(2) 0.0262(14) Uani 1 1 d . . . .
C107 C 0.0591(5) 0.2864(3) 0.2523(2) 0.0257(14) Uani 1 1 d . . . .
F1 F 0.8232(10) 0.2524(7) 0.3236(5) 0.0801(15) Uani 0.5 1 d U P . .
F1AA F 0.7810(4) 0.2539(3) 0.40453(19) 0.0666(14) Uani 1 1 d U . . .
F4 F 0.8812(10) 0.2074(7) 0.3428(5) 0.0816(16) Uani 0.5 1 d U P . .
F6 F 0.9635(12) 0.2857(7) 0.3834(6) 0.0805(16) Uani 0.5 1 d U P . .
F14 F 0.9685(12) 0.2528(7) 0.3787(6) 0.0807(16) Uani 0.5 1 d U P . .
F16 F 0.8223(12) 0.3120(9) 0.3303(6) 0.0823(15) Uani 0.4 1 d U P . .
F26 F 0.8535(8) 0.3429(5) 0.3604(4) 0.0833(16) Uani 0.6 1 d U P . .
B242 B 0.8609(11) 0.2694(8) 0.3677(6) 0.0807(14) Uani 1 1 d U . . .
F0AA F 0.4984(6) 0.7335(5) 0.1222(3) 0.146(3) Uani 1 1 d . . . .
F2 F 0.3212(5) 0.7469(3) 0.0911(2) 0.0857(18) Uani 1 1 d . . . .
F8 F 0.3415(6) 0.7405(6) 0.1717(3) 0.163(4) Uani 1 1 d . . . .
F22 F 0.3843(8) 0.6534(4) 0.1315(3) 0.148(3) Uani 1 1 d . . . .
B238 B 0.3906(9) 0.7261(6) 0.1304(5) 0.065(3) Uani 1 1 d . . . .
Cl7 Cl 0.5777(2) 0.42114(15) 1.00098(10) 0.0755(7) Uani 1 1 d . . . .
Cl14 Cl 0.8219(2) 0.38397(16) 0.99954(12) 0.0946(10) Uani 1 1 d . . . .
C0BA C 0.6854(11) 0.3666(6) 0.9791(6) 0.109(5) Uani 1 1 d . . . .
Cl5 Cl 0.4010(2) 0.92048(14) 0.01269(9) 0.0696(7) Uani 1 1 d . . . .
Cl20 Cl 0.21174(19) 0.96455(13) 0.07620(8) 0.0584(6) Uani 1 1 d . . . .
C128 C 0.3120(9) 0.8979(4) 0.0651(3) 0.062(3) Uani 1 1 d . . . .
Cl2 Cl 0.8835(2) 0.07996(16) 0.48653(10) 0.0770(8) Uani 1 1 d . . . .
Cl12 Cl 0.70645(19) 0.03557(13) 0.42360(8) 0.0625(6) Uani 1 1 d . . . .
C221 C 0.7995(9) 0.1016(4) 0.4335(3) 0.063(3) Uani 1 1 d . . . .
Cl3 Cl 0.1067(2) 0.59903(14) 0.49528(10) 0.0788(8) Uani 1 1 d . . . .
Cl9 Cl 0.3524(3) 0.61851(16) 0.50348(11) 0.0918(9) Uani 1 1 d . . . .
C167 C 0.2122(13) 0.6481(7) 0.5177(6) 0.118(5) Uani 1 1 d . . . .

loop_
_atom_site_aniso_label
_atom_site_aniso_U_11
_atom_site_aniso_U_22
_atom_site_aniso_U_33
_atom_site_aniso_U_23
_atom_site_aniso_U_13
_atom_site_aniso_U_12
Cu1 0.0208(4) 0.0197(4) 0.0180(4) -0.0030(3) 0.0005(3) -0.0029(3)
Ni1 0.0192(4) 0.0133(4) 0.0183(4) -0.0023(3) 0.0029(3) -0.0025(3)
S1 0.0200(7) 0.0157(7) 0.0214(8) -0.0025(6) 0.0028(6) -0.0037(6)
S2 0.0243(8) 0.0150(7) 0.0249(8) -0.0022(6) 0.0016(6) -0.0022(6)
P1 0.0232(8) 0.0179(8) 0.0199(8) 0.0001(6) 0.0035(6) -0.0039(6)
P2 0.0210(8) 0.0163(8) 0.0213(8) -0.0031(6) 0.0020(6) -0.0006(6)
P3 0.0188(8) 0.0213(8) 0.0208(8) -0.0035(6) 0.0007(6) -0.0012(6)
P4 0.0207(8) 0.0197(8) 0.0180(8) -0.0022(6) 0.0018(6) -0.0031(6)
C1 0.032(3) 0.019(3) 0.019(3) 0.000(3) -0.004(3) -0.003(3)
C1AA 0.018(6) 0.020(7) 0.031(8) -0.006(6) 0.007(5) -0.001(5)
C2 0.022(3) 0.039(4) 0.040(4) -0.014(3) -0.001(3) -0.006(3)
C3 0.040(4) 0.052(5) 0.044(5) -0.020(4) -0.001(3) -0.006(4)
C4 0.048(5) 0.044(5) 0.031(4) -0.015(3) -0.010(3) 0.005(4)
C5 0.049(5) 0.047(5) 0.025(4) -0.012(3) -0.009(3) 0.012(4)
C6 0.044(4) 0.035(4) 0.020(3) -0.006(3) 0.002(3) 0.010(3)
C7 0.026(3) 0.015(3) 0.028(3) -0.007(3) 0.002(3) 0.000(3)
C8 0.037(4) 0.023(4) 0.033(4) -0.002(3) 0.003(3) -0.006(3)
C9 0.048(4) 0.018(3) 0.036(4) -0.003(3) -0.004(3) 0.000(3)
C10 0.061(5) 0.024(4) 0.042(4) -0.004(3) -0.010(4) 0.001(4)
C11 0.050(5) 0.038(5) 0.053(5) 0.010(4) -0.013(4) 0.001(4)
C12 0.034(4) 0.034(4) 0.041(4) 0.000(3) -0.009(3) 0.005(3)
C13 0.023(3) 0.021(3) 0.043(4) -0.004(3) 0.004(3) -0.004(3)
C14 0.025(3) 0.024(3) 0.027(3) -0.004(3) 0.008(3) -0.001(3)
C15 0.028(4) 0.030(4) 0.029(4) -0.007(3) 0.004(3) -0.002(3)
C16 0.033(4) 0.040(4) 0.032(4) -0.004(3) -0.001(3) 0.007(3)
C17 0.041(4) 0.034(4) 0.027(4) -0.011(3) 0.000(3) 0.007(3)
C18 0.048(4) 0.029(4) 0.025(4) -0.006(3) -0.003(3) 0.007(3)
C19 0.036(4) 0.021(3) 0.021(3) -0.002(3) 0.003(3) -0.003(3)
C20 0.029(3) 0.021(3) 0.017(3) -0.005(3) 0.006(3) -0.001(3)
C21 0.030(3) 0.026(4) 0.020(3) 0.000(3) 0.000(3) -0.011(3)
C22 0.045(4) 0.024(4) 0.020(3) 0.000(3) 0.007(3) -0.017(3)
C23 0.059(5) 0.036(4) 0.015(3) -0.003(3) 0.001(3) -0.022(4)
C24 0.051(5) 0.048(5) 0.026(4) 0.004(3) -0.001(3) -0.028(4)
C25 0.039(4) 0.045(5) 0.029(4) 0.012(3) -0.003(3) -0.018(4)
C26 0.033(4) 0.044(4) 0.020(3) 0.010(3) 0.000(3) -0.012(3)
C27 0.036(4) 0.021(3) 0.038(4) -0.001(3) 0.004(3) 0.003(3)
C28 0.054(5) 0.022(4) 0.041(4) -0.007(3) -0.007(4) -0.002(3)
C29 0.061(5) 0.026(4) 0.042(4) -0.005(3) -0.001(4) -0.003(4)
C30 0.053(5) 0.021(4) 0.050(5) 0.003(3) 0.006(4) -0.014(3)
C31 0.028(4) 0.020(3) 0.043(4) -0.001(3) 0.000(3) -0.011(3)
C32 0.028(3) 0.021(3) 0.028(4) -0.002(3) 0.002(3) -0.005(3)
C33 0.024(3) 0.019(3) 0.026(3) -0.001(3) 0.005(3) 0.000(3)
C34 0.032(4) 0.048(5) 0.027(4) 0.003(3) 0.015(3) 0.007(3)
C35 0.038(4) 0.046(5) 0.047(5) 0.005(4) 0.021(4) 0.013(4)
C36 0.036(4) 0.045(5) 0.043(4) -0.001(4) 0.010(3) 0.011(3)
C37 0.032(4) 0.031(4) 0.041(4) -0.001(3) 0.002(3) 0.009(3)
C38 0.024(3) 0.020(3) 0.041(4) 0.001(3) 0.004(3) 0.005(3)
C39 0.022(3) 0.027(4) 0.025(3) -0.004(3) -0.003(3) -0.005(3)
C40 0.019(3) 0.032(4) 0.023(3) -0.008(3) 0.001(2) 0.000(3)
C41 0.018(3) 0.025(3) 0.031(4) -0.008(3) -0.002(3) -0.002(3)
C42 0.025(3) 0.026(4) 0.045(4) -0.001(3) -0.009(3) -0.010(3)
C43 0.038(4) 0.023(4) 0.055(5) -0.010(3) -0.004(3) -0.012(3)
C44 0.046(4) 0.026(4) 0.034(4) -0.007(3) -0.008(3) -0.005(3)
C45 0.035(4) 0.023(4) 0.036(4) -0.003(3) 0.002(3) -0.005(3)
C46 0.032(4) 0.022(3) 0.033(4) -0.008(3) 0.003(3) 0.006(3)
C47 0.035(4) 0.027(4) 0.042(4) -0.001(3) 0.012(3) 0.007(3)
C48 0.047(5) 0.045(5) 0.042(5) -0.002(4) 0.010(4) 0.021(4)
C49 0.033(4) 0.053(5) 0.048(5) -0.009(4) 0.009(3) 0.011(4)
C50 0.021(3) 0.045(5) 0.050(5) -0.007(4) 0.004(3) 0.006(3)
C51 0.027(4) 0.037(4) 0.033(4) 0.002(3) 0.012(3) 0.000(3)
C52 0.022(3) 0.026(3) 0.022(3) -0.003(3) 0.001(2) 0.008(3)
C108 0.019(3) 0.026(4) 0.053(5) -0.002(3) -0.003(3) 0.003(3)
C109 0.039(9) 0.040(9) 0.047(11) -0.002(8) -0.014(8) -0.001(7)
C110 0.015(3) 0.029(4) 0.068(5) 0.001(4) 0.000(3) -0.003(3)
Cu2 0.0195(4) 0.0189(4) 0.0178(4) -0.0027(3) 0.0001(3) -0.0008(3)
Ni2 0.0190(4) 0.0132(4) 0.0188(4) -0.0011(3) -0.0027(3) -0.0025(3)
S3 0.0193(7) 0.0146(7) 0.0209(8) -0.0025(6) -0.0024(6) -0.0007(6)
S4 0.0252(8) 0.0142(7) 0.0216(8) -0.0035(6) -0.0013(6) -0.0034(6)
P5 0.0222(8) 0.0165(8) 0.0215(8) 0.0005(6) -0.0038(6) -0.0011(6)
P6 0.0225(8) 0.0156(8) 0.0199(8) -0.0007(6) -0.0036(6) -0.0041(6)
P7 0.0177(8) 0.0204(8) 0.0218(8) -0.0034(6) 0.0018(6) -0.0036(6)
P8 0.0203(8) 0.0172(8) 0.0198(8) -0.0022(6) -0.0017(6) -0.0015(6)
C53 0.030(4) 0.027(4) 0.033(4) -0.008(3) 0.000(3) -0.003(3)
C54 0.038(4) 0.033(4) 0.031(4) -0.012(3) 0.005(3) -0.010(3)
C55 0.042(4) 0.035(4) 0.026(4) -0.009(3) 0.000(3) -0.013(3)
C56 0.052(5) 0.028(4) 0.025(4) -0.004(3) 0.000(3) -0.009(3)
C57 0.036(4) 0.025(4) 0.023(3) 0.000(3) -0.006(3) -0.005(3)
C58 0.025(3) 0.016(3) 0.027(3) -0.008(3) 0.000(3) -0.006(2)
C59 0.033(4) 0.029(4) 0.031(4) -0.005(3) -0.003(3) 0.003(3)
C60 0.042(4) 0.048(5) 0.031(4) -0.013(3) 0.004(3) 0.004(4)
C61 0.059(5) 0.042(5) 0.033(4) -0.018(4) 0.006(4) -0.009(4)
C62 0.061(5) 0.057(5) 0.032(4) -0.019(4) 0.014(4) -0.022(4)
C63 0.055(5) 0.039(4) 0.030(4) -0.017(3) 0.005(3) -0.021(4)
C64 0.031(3) 0.021(3) 0.017(3) 0.001(3) 0.000(3) -0.002(3)
C65 0.032(4) 0.020(3) 0.033(4) 0.000(3) -0.012(3) -0.009(3)
C66 0.025(3) 0.022(3) 0.038(4) 0.003(3) -0.011(3) -0.004(3)
C67 0.027(4) 0.049(5) 0.032(4) 0.010(3) 0.003(3) 0.007(3)
C68 0.032(4) 0.023(3) 0.020(3) 0.003(3) -0.002(3) 0.003(3)
C69 0.043(4) 0.023(4) 0.029(4) -0.002(3) -0.004(3) 0.008(3)
C70 0.060(5) 0.038(4) 0.021(4) -0.001(3) -0.005(3) 0.018(4)
C71 0.055(5) 0.054(5) 0.027(4) -0.002(4) 0.000(3) 0.026(4)
C72 0.042(4) 0.045(5) 0.036(4) 0.012(4) 0.005(3) 0.015(4)
C73 0.028(4) 0.028(4) 0.037(4) -0.002(3) 0.001(3) -0.011(3)
C74 0.034(4) 0.029(4) 0.044(4) 0.005(3) 0.007(3) -0.014(3)
C75 0.046(4) 0.026(4) 0.028(4) -0.001(3) 0.009(3) -0.012(3)
C76 0.061(5) 0.035(4) 0.048(5) 0.009(4) -0.017(4) -0.025(4)
C77 0.053(5) 0.032(4) 0.041(4) 0.007(3) -0.016(4) -0.021(3)
C78 0.024(3) 0.016(3) 0.026(3) -0.003(3) 0.004(3) -0.005(2)
C79 0.037(4) 0.024(4) 0.040(4) -0.005(3) 0.006(3) 0.008(3)
C80 0.041(4) 0.022(4) 0.037(4) -0.008(3) 0.009(3) 0.003(3)
C81 0.038(4) 0.020(4) 0.039(4) -0.004(3) 0.007(3) -0.003(3)
C82 0.026(3) 0.021(3) 0.036(4) -0.003(3) 0.002(3) -0.006(3)
C83 0.019(3) 0.022(3) 0.030(4) -0.006(3) 0.006(3) -0.001(2)
C84 0.021(3) 0.027(4) 0.048(4) -0.002(3) 0.013(3) 0.009(3)
C85 0.020(3) 0.029(4) 0.026(3) 0.001(3) -0.001(3) -0.006(3)
C86 0.023(4) 0.050(5) 0.037(4) -0.003(3) -0.007(3) -0.005(3)
C87 0.026(4) 0.050(5) 0.048(5) -0.008(4) -0.003(3) -0.013(3)
C88 0.041(4) 0.050(5) 0.047(5) -0.017(4) -0.002(4) -0.020(4)
C89 0.039(4) 0.036(4) 0.063(5) -0.007(4) -0.007(4) -0.021(3)
C90 0.026(4) 0.023(4) 0.054(5) 0.000(3) -0.003(3) -0.010(3)
C91 0.038(4) 0.020(4) 0.053(5) -0.006(3) -0.009(3) 0.006(3)
C92 0.028(4) 0.024(4) 0.038(4) -0.004(3) 0.005(3) 0.008(3)
C93 0.027(3) 0.018(3) 0.026(3) -0.002(3) 0.003(3) -0.002(3)
C94 0.033(4) 0.015(3) 0.035(4) 0.001(3) 0.000(3) -0.005(3)
C95 0.054(5) 0.016(3) 0.037(4) 0.001(3) -0.003(3) -0.002(3)
C96 0.049(5) 0.024(4) 0.047(5) -0.008(3) -0.009(4) 0.007(3)
C97 0.034(4) 0.036(4) 0.026(4) 0.007(3) -0.013(3) -0.012(3)
C98 0.043(4) 0.039(4) 0.037(4) 0.001(3) -0.013(3) -0.013(3)
C99 0.036(4) 0.041(4) 0.036(4) 0.001(3) -0.009(3) -0.014(3)
C100 0.028(4) 0.032(4) 0.039(4) 0.001(3) -0.007(3) -0.011(3)
C101 0.026(3) 0.019(3) 0.040(4) 0.004(3) -0.002(3) -0.009(3)
C102 0.022(3) 0.021(3) 0.027(3) -0.001(3) -0.006(3) -0.006(3)
C103 0.023(3) 0.028(4) 0.023(3) -0.004(3) 0.005(3) -0.001(3)
C104 0.021(3) 0.035(4) 0.020(3) -0.005(3) -0.001(2) -0.001(3)
C105 0.023(3) 0.023(3) 0.033(4) 0.000(3) 0.002(3) -0.008(3)
C106 0.021(3) 0.025(3) 0.034(4) -0.008(3) -0.002(3) -0.007(3)
C107 0.020(3) 0.023(3) 0.036(4) -0.007(3) 0.002(3) -0.004(3)
F1 0.065(3) 0.095(4) 0.084(3) -0.021(3) 0.010(3) -0.029(3)
F1AA 0.059(3) 0.075(3) 0.068(3) -0.017(3) 0.026(2) -0.024(3)
F4 0.068(3) 0.095(4) 0.086(3) -0.022(3) 0.013(3) -0.029(3)
F6 0.063(3) 0.095(4) 0.087(3) -0.021(3) 0.005(3) -0.028(3)
F14 0.063(3) 0.095(4) 0.087(3) -0.019(3) 0.006(3) -0.026(3)
F16 0.067(3) 0.096(4) 0.087(3) -0.018(3) 0.010(3) -0.027(3)
F26 0.070(3) 0.094(4) 0.088(3) -0.017(3) 0.011(3) -0.027(3)
B242 0.065(3) 0.094(4) 0.086(3) -0.020(3) 0.009(2) -0.028(3)
F0AA 0.055(4) 0.217(10) 0.171(8) -0.053(7) 0.026(5) -0.028(5)
F2 0.089(4) 0.058(4) 0.106(5) 0.005(3) -0.009(4) 0.024(3)
F8 0.088(5) 0.300(13) 0.109(6) -0.098(7) -0.007(5) 0.065(7)
F22 0.177(9) 0.113(7) 0.143(7) 0.047(6) 0.000(6) 0.030(6)
B238 0.041(6) 0.071(8) 0.079(8) 0.001(6) 0.009(5) 0.032(6)
Cl7 0.0523(14) 0.096(2) 0.0756(17) 0.0086(15) 0.0049(12) -0.0016(13)
Cl14 0.0631(16) 0.107(2) 0.102(2) 0.0435(18) 0.0209(15) 0.0283(15)
C0BA 0.097(9) 0.080(9) 0.152(13) -0.039(8) 0.021(9) 0.015(7)
Cl5 0.0560(14) 0.0947(19) 0.0566(14) -0.0051(13) -0.0010(11) 0.0127(13)
Cl20 0.0535(13) 0.0810(16) 0.0385(11) 0.0111(11) -0.0010(9) -0.0044(11)
C128 0.100(8) 0.041(5) 0.045(5) 0.005(4) 0.003(5) -0.010(5)
Cl2 0.0546(14) 0.115(2) 0.0629(16) -0.0043(15) 0.0063(11) -0.0251(14)
Cl12 0.0548(13) 0.0913(18) 0.0392(12) 0.0092(11) 0.0018(9) -0.0028(12)
C221 0.094(7) 0.045(5) 0.047(5) 0.006(4) 0.008(5) -0.001(5)
Cl3 0.0889(19) 0.0794(18) 0.0610(15) 0.0225(13) 0.0100(13) 0.0245(15)
Cl9 0.100(2) 0.094(2) 0.0784(19) 0.0151(16) 0.0087(16) -0.0189(17)
C167 0.128(12) 0.095(10) 0.139(12) -0.069(9) -0.046(10) 0.029(8)

loop_
_atom_type_symbol
_atom_type_description
_atom_type_scat_dispersion_real
_atom_type_scat_dispersion_imag
_atom_type_scat_source
C C 0.0033 0.0016 'International Tables Vol C Tables 4.2.6.8 and 6.1.1.4'
H H 0.0000 0.0000 'International Tables Vol C Tables 4.2.6.8 and 6.1.1.4'
B B 0.0013 0.0007 'International Tables Vol C Tables 4.2.6.8 and 6.1.1.4'
Cl Cl 0.1484 0.1585 'International Tables Vol C Tables 4.2.6.8 and 6.1.1.4'
Cu Cu 0.3201 1.2651 'International Tables Vol C Tables 4.2.6.8 and 6.1.1.4'
F F 0.0171 0.0103 'International Tables Vol C Tables 4.2.6.8 and 6.1.1.4'
Ni Ni 0.3393 1.1124 'International Tables Vol C Tables 4.2.6.8 and 6.1.1.4'
P P 0.1023 0.0942 'International Tables Vol C Tables 4.2.6.8 and 6.1.1.4'
S S 0.1246 0.1234 'International Tables Vol C Tables 4.2.6.8 and 6.1.1.4'

loop_
_geom_angle_atom_site_label_1
_geom_angle_atom_site_label_2
_geom_angle_atom_site_label_3
_geom_angle
S1 Cu1 Ni1 50.03(4)
S2 Cu1 Ni1 50.68(4)
S2 Cu1 S1 84.62(5)
P3 Cu1 Ni1 111.56(5)
P3 Cu1 S1 138.76(6)
P3 Cu1 S2 112.28(6)
P3 Cu1 P4 90.96(6)
P4 Cu1 Ni1 156.14(5)
P4 Cu1 S1 107.62(6)
P4 Cu1 S2 128.78(6)
S1 Ni1 Cu1 56.12(4)
S1 Ni1 S2 92.91(6)
S2 Ni1 Cu1 55.91(4)
P1 Ni1 Cu1 129.78(5)
P1 Ni1 S1 173.36(7)
P1 Ni1 S2 89.26(6)
P1 Ni1 P2 86.91(6)
P2 Ni1 Cu1 125.37(5)
P2 Ni1 S1 91.19(6)
P2 Ni1 S2 175.38(7)
Ni1 S1 Cu1 73.85(5)
C110 S1 Cu1 100.3(2)
C110 S1 Ni1 106.7(2)
Ni1 S2 Cu1 73.41(5)
C108 S2 Cu1 106.9(2)
C108 S2 Ni1 105.6(2)
C14 P1 Ni1 109.9(2)
C20 P1 Ni1 112.4(2)
C20 P1 C14 102.2(3)
C21 P1 Ni1 118.4(2)
C21 P1 C14 106.2(3)
C21 P1 C20 106.3(3)
C1 P2 Ni1 111.9(2)
C1 P2 C13 105.4(3)
C7 P2 Ni1 120.7(2)
C7 P2 C1 104.1(3)
C7 P2 C13 107.0(3)
C13 P2 Ni1 106.8(2)
C40 P3 Cu1 105.6(2)
C41 P3 Cu1 112.3(2)
C41 P3 C40 104.7(3)
C41 P3 C52 102.9(3)
C52 P3 Cu1 128.9(2)
C52 P3 C40 99.6(3)
C32 P4 Cu1 113.5(2)
C33 P4 Cu1 125.1(2)
C33 P4 C32 103.5(3)
C33 P4 C39 103.5(3)
C39 P4 Cu1 105.0(2)
C39 P4 C32 104.2(3)
C2 C1 P2 119.4(5)
C2 C1 C6 120.3(6)
C6 C1 P2 120.2(5)
C110 C1AA C108 122.0(9)
C1 C2 C3 120.3(6)
C4 C3 C2 119.2(7)
C3 C4 C5 120.6(7)
C4 C5 C6 120.6(6)
C5 C6 C1 119.0(6)
C8 C7 P2 119.3(5)
C12 C7 P2 121.0(5)
C12 C7 C8 119.6(6)
C9 C8 C7 119.4(6)
C10 C9 C8 120.3(7)
C11 C10 C9 120.4(7)
C10 C11 C12 120.6(7)
C7 C12 C11 119.8(7)
C14 C13 P2 106.4(4)
C13 C14 P1 109.0(4)
C20 C15 C16 120.3(6)
C17 C16 C15 119.2(7)
C16 C17 C18 120.2(6)
C19 C18 C17 120.2(6)
C18 C19 C20 119.8(6)
C15 C20 P1 118.2(5)
C15 C20 C19 120.3(6)
C19 C20 P1 121.3(5)
C22 C21 P1 120.0(5)
C26 C21 P1 119.9(5)
C26 C21 C22 120.1(6)
C23 C22 C21 119.6(6)
C24 C23 C22 120.7(7)
C23 C24 C25 119.3(7)
C26 C25 C24 121.0(7)
C25 C26 C21 119.3(7)
C28 C27 C32 112.3(6)
C27 C28 C29 110.8(6)
C28 C29 C30 110.9(6)
C31 C30 C29 109.4(6)
C30 C31 C32 112.8(6)
C27 C32 P4 108.8(4)
C27 C32 C31 110.9(5)
C31 C32 P4 110.4(4)
C34 C33 P4 115.6(4)
C38 C33 P4 110.6(4)
C38 C33 C34 109.4(5)
C33 C34 C35 109.2(5)
C36 C35 C34 109.8(6)
C37 C36 C35 111.4(6)
C36 C37 C38 112.0(6)
C37 C38 C33 109.4(5)
C40 C39 P4 114.0(4)
C39 C40 P3 114.9(4)
C42 C41 P3 115.7(4)
C42 C41 C46 109.3(5)
C46 C41 P3 110.0(4)
C41 C42 C43 111.2(5)
C44 C43 C42 110.1(6)
C45 C44 C43 111.1(6)
C44 C45 C46 110.7(6)
C45 C46 C41 110.6(5)
C48 C47 C52 109.0(6)
C47 C48 C49 111.5(6)
C50 C49 C48 111.2(6)
C49 C50 C51 113.1(6)
C52 C51 C50 108.8(5)
C47 C52 P3 112.0(4)
C51 C52 P3 111.0(4)
C51 C52 C47 108.8(5)
C1AA C108 S2 114.7(6)
C109 C108 S2 118.5(7)
C110 C109 C108 121.7(11)
C1AA C110 S1 121.9(6)
C109 C110 S1 119.7(7)
S3 Cu2 Ni2 50.41(4)
S3 Cu2 S4 83.77(5)
S4 Cu2 Ni2 50.91(4)
P7 Cu2 Ni2 107.50(5)
P7 Cu2 S3 137.02(6)
P7 Cu2 S4 111.12(6)
P7 Cu2 P8 90.82(6)
P8 Cu2 Ni2 159.37(5)
P8 Cu2 S3 109.47(6)
P8 Cu2 S4 131.38(6)
S3 Ni2 Cu2 55.86(4)
S3 Ni2 S4 91.56(6)
S4 Ni2 Cu2 56.38(4)
P5 Ni2 Cu2 130.91(5)
P5 Ni2 S3 169.86(7)
P5 Ni2 S4 88.13(6)
P5 Ni2 P6 87.12(6)
P6 Ni2 Cu2 125.19(5)
P6 Ni2 S3 93.73(6)
P6 Ni2 S4 174.08(6)
Ni2 S3 Cu2 73.74(5)
C107 S3 Cu2 103.7(2)
C107 S3 Ni2 107.6(2)
Ni2 S4 Cu2 72.71(5)
C105 S4 Cu2 106.4(2)
C105 S4 Ni2 107.6(2)
C58 P5 Ni2 112.5(2)
C58 P5 C65 102.0(3)
C65 P5 Ni2 110.0(2)
C68 P5 Ni2 119.5(2)
C68 P5 C58 105.8(3)
C68 P5 C65 105.4(3)
C64 P6 Ni2 110.5(2)
C64 P6 C66 103.4(3)
C64 P6 C78 103.0(3)
C66 P6 Ni2 107.3(2)
C78 P6 Ni2 126.0(2)
C78 P6 C66 104.4(3)
C83 P7 Cu2 111.05(19)
C83 P7 C103 104.8(3)
C85 P7 Cu2 128.7(2)
C85 P7 C83 103.1(3)
C85 P7 C103 101.1(3)
C103 P7 Cu2 105.74(19)
C93 P8 Cu2 111.0(2)
C102 P8 Cu2 126.5(2)
C102 P8 C93 103.5(3)
C104 P8 Cu2 105.3(2)
C104 P8 C93 104.5(3)
C104 P8 C102 104.1(3)
C58 C53 C54 119.1(6)
C55 C54 C53 120.5(6)
C54 C55 C56 119.7(6)
C57 C56 C55 120.7(6)
C56 C57 C58 119.6(6)
C53 C58 P5 118.0(5)
C57 C58 P5 121.3(5)
C57 C58 C53 120.4(6)
C64 C59 C60 121.4(6)
C59 C60 C61 119.8(7)
C62 C61 C60 119.2(7)
C61 C62 C63 120.9(7)
C62 C63 C64 119.4(7)
C59 C64 P6 120.5(5)
C59 C64 C63 119.3(6)
C63 C64 P6 120.1(5)
C66 C65 P5 109.1(4)
C65 C66 P6 106.7(4)
C68 C67 C72 120.7(7)
C67 C68 P5 120.7(5)
C67 C68 C69 119.3(6)
C69 C68 P5 120.0(5)
C70 C69 C68 119.7(7)
C69 C70 C71 120.3(7)
C72 C71 C70 120.2(7)
C71 C72 C67 119.9(7)
C78 C73 C74 120.7(6)
C75 C74 C73 120.7(6)
C74 C75 C76 118.7(6)
C77 C76 C75 120.8(7)
C76 C77 C78 121.2(6)
C73 C78 P6 120.8(5)
C73 C78 C77 118.0(6)
C77 C78 P6 121.1(5)
C80 C79 C84 111.6(6)
C79 C80 C81 111.0(5)
C80 C81 C82 109.8(5)
C81 C82 C83 110.5(5)
C82 C83 P7 109.9(4)
C82 C83 C84 109.4(5)
C84 C83 P7 115.7(4)
C79 C84 C83 111.2(5)
C86 C85 P7 110.3(4)
C86 C85 C90 108.8(6)
C90 C85 P7 111.5(4)
C85 C86 C87 110.3(6)
C88 C87 C86 111.6(6)
C89 C88 C87 112.1(6)
C88 C89 C90 109.8(6)
C89 C90 C85 110.5(6)
C92 C91 C96 111.0(5)
C91 C92 C93 112.0(5)
C92 C93 P8 109.9(4)
C94 C93 P8 109.1(4)
C94 C93 C92 112.4(5)
C93 C94 C95 113.4(5)
C96 C95 C94 110.4(6)
C95 C96 C91 109.7(6)
C98 C97 C102 109.0(5)
C97 C98 C99 111.1(6)
C100 C99 C98 111.0(6)
C99 C100 C101 111.7(6)
C100 C101 C102 109.6(5)
C97 C102 P8 115.6(4)
C101 C102 P8 110.6(4)
C101 C102 C97 109.6(5)
C104 C103 P7 115.3(4)
C103 C104 P8 114.5(4)
C106 C105 S4 114.4(4)
C107 C106 C105 114.0(5)
C106 C107 S3 117.6(4)
F4 F1 F16 128.8(15)
F4 F1 B242 69.7(11)
F16 F1 B242 62.9(11)
F1 F4 F14 100.1(11)
F1 F4 B242 60.0(10)
B242 F4 F14 47.7(8)
F14 F6 F26 125(2)
F14 F6 B242 74(2)
B242 F6 F26 53.9(9)
F6 F14 F4 129(3)
F6 F14 B242 77(2)
B242 F14 F4 54.7(9)
F1 F16 B242 63.3(12)
F26 F16 F1 135.2(18)
F26 F16 B242 72.1(12)
F16 F26 F6 97.7(12)
F16 F26 B242 60.7(11)
B242 F26 F6 47.7(7)
F1 B242 F1AA 109.7(10)
F1 B242 F4 50.2(8)
F1 B242 F26 100.9(13)
F1AA B242 F4 105.1(10)
F1AA B242 F26 104.4(10)
F4 B242 F26 144.5(13)
F6 B242 F1 133.4(13)
F6 B242 F1AA 115.5(13)
F6 B242 F4 105.7(13)
F6 B242 F16 112.5(13)
F6 B242 F26 78.5(10)
F14 B242 F1 117.4(13)
F14 B242 F1AA 115.8(14)
F14 B242 F4 77.5(11)
F14 B242 F6 29.5(8)
F14 B242 F16 127.9(14)
F14 B242 F26 106.5(11)
F16 B242 F1 53.8(10)
F16 B242 F1AA 114.5(13)
F16 B242 F4 101.8(13)
F16 B242 F26 47.2(9)
F0AA B238 F2 115.3(11)
F0AA B238 F22 101.0(9)
F2 B238 F22 101.8(10)
F8 B238 F0AA 121.8(12)
F8 B238 F2 110.0(8)
F8 B238 F22 103.5(11)
Cl7 C0BA Cl14 112.7(7)
Cl5 C128 Cl20 110.3(5)
Cl2 C221 Cl12 110.2(5)
Cl3 C167 Cl9 112.9(6)

loop_
_geom_bond_atom_site_label_1
_geom_bond_atom_site_label_2
_geom_bond_distance
Cu1 Ni1 2.7662(10)
Cu1 S1 2.3907(16)
Cu1 S2 2.3903(16)
Cu1 P3 2.2695(17)
Cu1 P4 2.3001(16)
Ni1 S1 2.2071(16)
Ni1 S2 2.2329(16)
Ni1 P1 2.1625(17)
Ni1 P2 2.1724(17)
S1 C110 1.837(6)
S2 C108 1.837(6)
P1 C14 1.853(6)
P1 C20 1.821(6)
P1 C21 1.816(6)
P2 C1 1.834(6)
P2 C7 1.811(6)
P2 C13 1.835(6)
P3 C40 1.867(6)
P3 C41 1.852(6)
P3 C52 1.861(6)
P4 C32 1.858(6)
P4 C33 1.849(6)
P4 C39 1.851(6)
C1 C2 1.384(9)
C1 C6 1.400(9)
C1AA C108 1.478(14)
C1AA C110 1.463(14)
C2 C3 1.396(10)
C3 C4 1.383(10)
C4 C5 1.384(10)
C5 C6 1.386(10)
C7 C8 1.410(9)
C7 C12 1.394(9)
C8 C9 1.403(9)
C9 C10 1.379(10)
C10 C11 1.378(11)
C11 C12 1.397(10)
C13 C14 1.549(9)
C15 C16 1.404(9)
C15 C20 1.384(9)
C16 C17 1.396(10)
C17 C18 1.408(10)
C18 C19 1.379(9)
C19 C20 1.404(9)
C21 C22 1.402(9)
C21 C26 1.401(9)
C22 C23 1.401(9)
C23 C24 1.386(11)
C24 C25 1.399(11)
C25 C26 1.394(10)
C27 C28 1.534(9)
C27 C32 1.546(9)
C28 C29 1.542(11)
C29 C30 1.550(11)
C30 C31 1.535(9)
C31 C32 1.549(9)
C33 C34 1.548(9)
C33 C38 1.545(8)
C34 C35 1.564(9)
C35 C36 1.549(11)
C36 C37 1.520(10)
C37 C38 1.544(9)
C39 C40 1.552(8)
C41 C42 1.543(8)
C41 C46 1.558(8)
C42 C43 1.550(9)
C43 C44 1.545(10)
C44 C45 1.516(10)
C45 C46 1.531(9)
C47 C48 1.544(9)
C47 C52 1.544(9)
C48 C49 1.557(10)
C49 C50 1.514(11)
C50 C51 1.549(9)
C51 C52 1.542(8)
C108 C109 1.491(17)
C109 C110 1.456(17)
Cu2 Ni2 2.7500(10)
Cu2 S3 2.3709(16)
Cu2 S4 2.3983(16)
Cu2 P7 2.2633(16)
Cu2 P8 2.2964(17)
Ni2 S3 2.2075(16)
Ni2 S4 2.2353(16)
Ni2 P5 2.1716(17)
Ni2 P6 2.1991(17)
S3 C107 1.840(6)
S4 C105 1.829(6)
P5 C58 1.824(6)
P5 C65 1.852(6)
P5 C68 1.815(6)
P6 C64 1.824(6)
P6 C66 1.850(6)
P6 C78 1.829(6)
P7 C83 1.854(6)
P7 C85 1.852(6)
P7 C103 1.867(6)
P8 C93 1.861(6)
P8 C102 1.854(6)
P8 C104 1.844(6)
C53 C54 1.411(9)
C53 C58 1.396(9)
C54 C55 1.383(10)
C55 C56 1.393(10)
C56 C57 1.393(9)
C57 C58 1.394(9)
C59 C60 1.389(9)
C59 C64 1.381(9)
C60 C61 1.410(10)
C61 C62 1.391(11)
C62 C63 1.401(10)
C63 C64 1.413(9)
C65 C66 1.549(9)
C67 C68 1.388(9)
C67 C72 1.391(10)
C68 C69 1.420(9)
C69 C70 1.384(9)
C70 C71 1.397(11)
C71 C72 1.389(12)
C73 C74 1.402(9)
C73 C78 1.395(9)
C74 C75 1.385(10)
C75 C76 1.392(10)
C76 C77 1.385(10)
C77 C78 1.397(9)
C79 C80 1.524(10)
C79 C84 1.538(9)
C80 C81 1.542(9)
C81 C82 1.544(9)
C82 C83 1.552(9)
C83 C84 1.554(8)
C85 C86 1.539(9)
C85 C90 1.554(9)
C86 C87 1.552(9)
C87 C88 1.537(11)
C88 C89 1.533(11)
C89 C90 1.550(9)
C91 C92 1.535(9)
C91 C96 1.539(10)
C92 C93 1.549(8)
C93 C94 1.521(9)
C94 C95 1.542(9)
C95 C96 1.529(10)
C97 C98 1.535(9)
C97 C102 1.557(8)
C98 C99 1.552(10)
C99 C100 1.534(9)
C100 C101 1.539(9)
C101 C102 1.543(8)
C103 C104 1.538(8)
C105 C106 1.531(9)
C106 C107 1.525(9)
F1 F4 1.189(16)
F1 F16 1.211(18)
F1 B242 1.341(17)
F1AA B242 1.363(14)
F4 F14 1.736(17)
F4 B242 1.452(18)
F6 F14 0.675(17)
F6 F26 1.768(18)
F6 B242 1.333(19)
F14 B242 1.315(19)
F16 F26 1.124(16)
F16 B242 1.34(2)
F26 B242 1.457(17)
F0AA B238 1.279(12)
F2 B238 1.371(12)
F8 B238 1.277(13)
F22 B238 1.447(14)
Cl7 C0BA 1.743(12)
Cl14 C0BA 1.746(14)
Cl5 C128 1.761(9)
Cl20 C128 1.766(10)
Cl2 C221 1.759(10)
Cl12 C221 1.771(10)
Cl3 C167 1.741(14)
Cl9 C167 1.753(14)

loop_
_geom_torsion_atom_site_label_1
_geom_torsion_atom_site_label_2
_geom_torsion_atom_site_label_3
_geom_torsion_atom_site_label_4
_geom_torsion
Cu1 S1 C110 C1AA -23.8(9)
Cu1 S1 C110 C109 -72.6(10)
Cu1 S2 C108 C1AA 11.8(8)
Cu1 S2 C108 C109 57.6(9)
Cu1 P3 C40 C39 23.4(5)
Cu1 P3 C41 C42 -174.4(4)
Cu1 P3 C41 C46 -49.9(5)
Cu1 P3 C52 C47 47.2(5)
Cu1 P3 C52 C51 -74.6(5)
Cu1 P4 C32 C27 -42.3(5)
Cu1 P4 C32 C31 79.6(4)
Cu1 P4 C33 C34 174.6(4)
Cu1 P4 C33 C38 49.6(5)
Cu1 P4 C39 C40 29.1(5)
Ni1 S1 C110 C1AA 52.2(9)
Ni1 S1 C110 C109 3.5(10)
Ni1 S2 C108 C1AA -65.2(8)
Ni1 S2 C108 C109 -19.4(9)
Ni1 P1 C14 C13 23.4(5)
Ni1 P1 C20 C15 21.2(5)
Ni1 P1 C20 C19 -164.2(4)
Ni1 P1 C21 C22 86.9(5)
Ni1 P1 C21 C26 -90.3(5)
Ni1 P2 C1 C2 39.2(6)
Ni1 P2 C1 C6 -144.4(5)
Ni1 P2 C7 C8 -80.2(5)
Ni1 P2 C7 C12 95.4(5)
Ni1 P2 C13 C14 48.5(5)
S2 C108 C109 C110 -48.3(17)
P1 C21 C22 C23 179.9(5)
P1 C21 C26 C25 178.7(5)
P2 C1 C2 C3 175.0(6)
P2 C1 C6 C5 -175.9(5)
P2 C7 C8 C9 174.0(5)
P2 C7 C12 C11 -174.3(6)
P2 C13 C14 P1 -44.3(5)
P3 C41 C42 C43 -178.5(5)
P3 C41 C46 C45 174.3(4)
P4 C33 C34 C35 173.0(5)
P4 C33 C38 C37 -171.5(5)
P4 C39 C40 P3 -35.4(6)
C1 P2 C7 C8 46.5(6)
C1 P2 C7 C12 -138.0(6)
C1 P2 C13 C14 -70.7(5)
C1 C2 C3 C4 1.8(12)
C1AA C108 C109 C110 47.4(12)
C2 C1 C6 C5 0.5(10)
C2 C3 C4 C5 -1.4(12)
C3 C4 C5 C6 0.5(12)
C4 C5 C6 C1 0.0(11)
C6 C1 C2 C3 -1.4(10)
C7 P2 C1 C2 -92.8(6)
C7 P2 C1 C6 83.7(6)
C7 P2 C13 C14 179.0(4)
C7 C8 C9 C10 -0.1(10)
C8 C7 C12 C11 1.2(10)
C8 C9 C10 C11 2.2(11)
C9 C10 C11 C12 -2.6(13)
C10 C11 C12 C7 0.8(12)
C12 C7 C8 C9 -1.6(10)
C13 P2 C1 C2 154.8(5)
C13 P2 C1 C6 -28.7(6)
C13 P2 C7 C8 157.7(5)
C13 P2 C7 C12 -26.8(6)
C14 P1 C20 C15 -96.5(5)
C14 P1 C20 C19 78.0(5)
C14 P1 C21 C22 -149.0(5)
C14 P1 C21 C26 33.7(6)
C15 C16 C17 C18 -0.3(10)
C16 C15 C20 P1 175.2(5)
C16 C15 C20 C19 0.7(9)
C16 C17 C18 C19 -0.2(10)
C17 C18 C19 C20 0.9(10)
C18 C19 C20 P1 -175.5(5)
C18 C19 C20 C15 -1.1(9)
C20 P1 C14 C13 142.9(4)
C20 P1 C21 C22 -40.6(6)
C20 P1 C21 C26 142.1(5)
C20 C15 C16 C17 0.0(10)
C21 P1 C14 C13 -105.8(5)
C21 P1 C20 C15 152.2(5)
C21 P1 C20 C19 -33.2(6)
C21 C22 C23 C24 1.6(9)
C22 C21 C26 C25 1.4(9)
C22 C23 C24 C25 1.0(10)
C23 C24 C25 C26 -2.5(10)
C24 C25 C26 C21 1.2(10)
C26 C21 C22 C23 -2.8(9)
C27 C28 C29 C30 58.0(8)
C28 C27 C32 P4 173.9(5)
C28 C27 C32 C31 52.3(7)
C28 C29 C30 C31 -58.0(8)
C29 C30 C31 C32 56.1(8)
C30 C31 C32 P4 -174.0(5)
C30 C31 C32 C27 -53.4(7)
C32 P4 C33 C34 -53.4(5)
C32 P4 C33 C38 -178.4(4)
C32 P4 C39 C40 -90.4(5)
C32 C27 C28 C29 -55.1(8)
C33 P4 C32 C27 179.2(4)
C33 P4 C32 C31 -58.9(5)
C33 P4 C39 C40 161.7(4)
C33 C34 C35 C36 58.5(8)
C34 C33 C38 C37 60.0(7)
C34 C35 C36 C37 -55.5(8)
C35 C36 C37 C38 55.4(8)
C36 C37 C38 C33 -57.2(8)
C38 C33 C34 C35 -61.4(7)
C39 P4 C32 C27 71.3(5)
C39 P4 C32 C31 -166.8(4)
C39 P4 C33 C34 55.1(5)
C39 P4 C33 C38 -69.9(5)
C40 P3 C41 C42 -60.4(5)
C40 P3 C41 C46 64.1(5)
C40 P3 C52 C47 -72.0(5)
C40 P3 C52 C51 166.2(5)
C41 P3 C40 C39 -95.3(5)
C41 P3 C52 C47 -179.6(5)
C41 P3 C52 C51 58.6(5)
C41 C42 C43 C44 -56.4(8)
C42 C41 C46 C45 -57.6(7)
C42 C43 C44 C45 56.7(8)
C43 C44 C45 C46 -58.2(7)
C44 C45 C46 C41 58.7(7)
C46 C41 C42 C43 56.7(7)
C47 C48 C49 C50 -52.3(9)
C48 C47 C52 P3 173.9(5)
C48 C47 C52 C51 -63.0(7)
C48 C49 C50 C51 52.1(9)
C49 C50 C51 C52 -57.1(8)
C50 C51 C52 P3 -174.7(5)
C50 C51 C52 C47 61.7(7)
C52 P3 C40 C39 158.6(5)
C52 P3 C41 C42 43.3(5)
C52 P3 C41 C46 167.8(4)
C52 C47 C48 C49 58.0(8)
C108 C1AA C110 S1 -52.4(15)
C108 C1AA C110 C109 47.9(12)
C108 C109 C110 S1 58.8(17)
C108 C109 C110 C1AA -47.1(12)
C110 C1AA C108 S2 58.4(13)
C110 C1AA C108 C109 -47.3(12)
Cu2 S3 C107 C106 13.6(5)
Cu2 S4 C105 C106 -9.1(5)
Cu2 P7 C83 C82 51.6(4)
Cu2 P7 C83 C84 176.0(4)
Cu2 P7 C85 C86 71.7(5)
Cu2 P7 C85 C90 -49.2(5)
Cu2 P7 C103 C104 -21.7(5)
Cu2 P8 C93 C92 -78.5(4)
Cu2 P8 C93 C94 45.2(5)
Cu2 P8 C102 C97 -177.0(4)
Cu2 P8 C102 C101 -51.7(5)
Cu2 P8 C104 C103 -27.5(5)
Ni2 S3 C107 C106 -63.4(5)
Ni2 S4 C105 C106 67.5(5)
Ni2 P5 C58 C53 -20.7(5)
Ni2 P5 C58 C57 165.7(4)
Ni2 P5 C65 C66 -28.2(5)
Ni2 P5 C68 C67 92.2(5)
Ni2 P5 C68 C69 -86.3(5)
Ni2 P6 C64 C59 -22.1(6)
Ni2 P6 C64 C63 155.8(5)
Ni2 P6 C66 C65 -45.0(5)
Ni2 P6 C78 C73 -147.7(4)
Ni2 P6 C78 C77 35.4(7)
S4 C105 C106 C107 -66.8(6)
P5 C65 C66 P6 45.3(5)
P5 C68 C69 C70 -179.2(5)
P7 C83 C84 C79 179.2(5)
P7 C85 C86 C87 178.5(5)
P7 C85 C90 C89 -177.2(5)
P7 C103 C104 P8 33.1(6)
P8 C93 C94 C95 -171.5(4)
C53 C54 C55 C56 -0.2(10)
C54 C53 C58 P5 -174.1(5)
C54 C53 C58 C57 -0.5(9)
C54 C55 C56 C57 1.4(10)
C55 C56 C57 C58 -2.1(10)
C56 C57 C58 P5 175.0(5)
C56 C57 C58 C53 1.6(9)
C58 P5 C65 C66 -147.8(4)
C58 P5 C68 C67 -139.7(5)
C58 P5 C68 C69 41.8(6)
C58 C53 C54 C55 -0.2(10)
C59 C60 C61 C62 -0.5(12)
C60 C59 C64 P6 -179.9(5)
C60 C59 C64 C63 2.2(10)
C60 C61 C62 C63 0.4(13)
C61 C62 C63 C64 0.9(12)
C62 C63 C64 P6 179.8(6)
C62 C63 C64 C59 -2.2(11)
C64 P6 C66 C65 71.8(5)
C64 P6 C78 C73 84.5(6)
C64 P6 C78 C77 -92.4(6)
C64 C59 C60 C61 -0.8(11)
C65 P5 C58 C53 97.1(5)
C65 P5 C58 C57 -76.4(6)
C65 P5 C68 C67 -32.1(6)
C65 P5 C68 C69 149.4(5)
C66 P6 C64 C59 -136.7(5)
C66 P6 C64 C63 41.3(6)
C66 P6 C78 C73 -23.3(6)
C66 P6 C78 C77 159.8(6)
C67 C68 C69 C70 2.3(9)
C68 P5 C58 C53 -152.9(5)
C68 P5 C58 C57 33.6(6)
C68 P5 C65 C66 101.9(5)
C68 C67 C72 C71 1.3(11)
C68 C69 C70 C71 -1.0(10)
C69 C70 C71 C72 -0.2(11)
C70 C71 C72 C67 0.1(11)
C72 C67 C68 P5 179.1(5)
C72 C67 C68 C69 -2.5(10)
C73 C74 C75 C76 0.6(11)
C74 C73 C78 P6 -175.8(5)
C74 C73 C78 C77 1.2(10)
C74 C75 C76 C77 -0.1(12)
C75 C76 C77 C78 0.1(13)
C76 C77 C78 P6 176.3(6)
C76 C77 C78 C73 -0.7(11)
C78 P6 C64 C59 114.8(5)
C78 P6 C64 C63 -67.3(6)
C78 P6 C66 C65 179.3(4)
C78 C73 C74 C75 -1.2(11)
C79 C80 C81 C82 57.7(7)
C80 C79 C84 C83 55.5(8)
C80 C81 C82 C83 -59.2(7)
C81 C82 C83 P7 -173.7(4)
C81 C82 C83 C84 58.3(7)
C82 C83 C84 C79 -56.0(7)
C83 P7 C85 C86 -59.4(5)
C83 P7 C85 C90 179.7(5)
C83 P7 C103 C104 95.7(5)
C84 C79 C80 C81 -56.1(7)
C85 P7 C83 C82 -167.5(4)
C85 P7 C83 C84 -43.0(5)
C85 P7 C103 C104 -157.4(5)
C85 C86 C87 C88 56.0(8)
C86 C85 C90 C89 61.0(7)
C86 C87 C88 C89 -54.1(8)
C87 C88 C89 C90 55.0(8)
C88 C89 C90 C85 -58.7(8)
C90 C85 C86 C87 -58.9(7)
C91 C92 C93 P8 170.9(5)
C91 C92 C93 C94 49.2(7)
C92 C91 C96 C95 59.7(8)
C92 C93 C94 C95 -49.5(7)
C93 P8 C102 C97 53.6(5)
C93 P8 C102 C101 178.8(4)
C93 P8 C104 C103 89.5(5)
C93 C94 C95 C96 54.6(8)
C94 C95 C96 C91 -58.8(7)
C96 C91 C92 C93 -54.6(8)
C97 C98 C99 C100 55.2(8)
C98 C97 C102 P8 -173.1(5)
C98 C97 C102 C101 61.1(7)
C98 C99 C100 C101 -54.4(8)
C99 C100 C101 C102 57.2(8)
C100 C101 C102 P8 171.2(5)
C100 C101 C102 C97 -60.2(7)
C102 P8 C93 C92 59.9(5)
C102 P8 C93 C94 -176.5(4)
C102 P8 C104 C103 -162.3(4)
C102 C97 C98 C99 -58.3(8)
C103 P7 C83 C82 -62.2(5)
C103 P7 C83 C84 62.3(5)
C103 P7 C85 C86 -167.6(5)
C103 P7 C85 C90 71.5(5)
C104 P8 C93 C92 168.6(4)
C104 P8 C93 C94 -67.8(5)
C104 P8 C102 C97 -55.4(5)
C104 P8 C102 C101 69.9(5)
C105 C106 C107 S3 65.3(7)
F1 F4 F14 F6 10(3)
F1 F4 F14 B242 32.0(12)
F1 F4 B242 F1AA 103.4(12)
F1 F4 B242 F6 -134.0(14)
F1 F4 B242 F14 -142.9(13)
F1 F4 B242 F16 -16.3(11)
F1 F4 B242 F26 -42(2)
F1 F16 F26 F6 25(2)
F1 F16 F26 B242 -5.7(17)
F1 F16 B242 F1AA -97.3(13)
F1 F16 B242 F4 15.5(10)
F1 F16 B242 F6 128.2(15)
F1 F16 B242 F14 98.8(18)
F1 F16 B242 F26 175.5(14)
F4 F1 F16 F26 -18(3)
F4 F1 F16 B242 -24.2(16)
F4 F1 B242 F1AA -93.5(13)
F4 F1 B242 F6 72(2)
F4 F1 B242 F14 41.5(15)
F4 F1 B242 F16 160.1(13)
F4 F1 B242 F26 156.8(11)
F4 F14 B242 F1 -31.5(11)
F4 F14 B242 F1AA 100.9(13)
F4 F14 B242 F6 -162(2)
F4 F14 B242 F16 -95.4(18)
F4 F14 B242 F26 -143.6(14)
F6 F14 B242 F1 131(2)
F6 F14 B242 F1AA -97(2)
F6 F14 B242 F4 162(2)
F6 F14 B242 F16 67(3)
F6 F14 B242 F26 19(2)
F6 F26 B242 F1 -132.4(13)
F6 F26 B242 F1AA 113.7(13)
F6 F26 B242 F4 -101(2)
F6 F26 B242 F14 -9.3(12)
F6 F26 B242 F16 -136.1(14)
F14 F4 B242 F1 142.9(13)
F14 F4 B242 F1AA -113.7(14)
F14 F4 B242 F6 9.0(12)
F14 F4 B242 F16 126.7(14)
F14 F4 B242 F26 101(2)
F14 F6 F26 F16 -16(3)
F14 F6 F26 B242 22(3)
F14 F6 B242 F1 -68(3)
F14 F6 B242 F1AA 98(2)
F14 F6 B242 F4 -18(2)
F14 F6 B242 F16 -128(2)
F14 F6 B242 F26 -162(2)
F16 F1 F4 F14 -4.0(19)
F16 F1 F4 B242 22.9(15)
F16 F1 B242 F1AA 106.4(14)
F16 F1 B242 F4 -160.1(13)
F16 F1 B242 F6 -88(2)
F16 F1 B242 F14 -118.6(16)
F16 F1 B242 F26 -3.3(10)
F16 F26 B242 F1 3.7(11)
F16 F26 B242 F1AA -110.2(13)
F16 F26 B242 F4 35(2)
F16 F26 B242 F6 136.1(14)
F16 F26 B242 F14 126.8(15)
F26 F6 F14 F4 1(4)
F26 F6 F14 B242 -18(2)
F26 F6 B242 F1 94(2)
F26 F6 B242 F1AA -100.6(13)
F26 F6 B242 F4 143.7(14)
F26 F6 B242 F14 162(2)
F26 F6 B242 F16 33.4(11)
F26 F16 B242 F1 -175.5(14)
F26 F16 B242 F1AA 87.2(13)
F26 F16 B242 F4 -160.1(11)
F26 F16 B242 F6 -47.3(14)
F26 F16 B242 F14 -76.7(18)
B242 F1 F4 F14 -26.9(9)
B242 F1 F16 F26 6.0(18)
B242 F4 F14 F6 -22(3)
B242 F6 F14 F4 19(2)
B242 F6 F26 F16 -37.6(12)
B242 F16 F26 F6 31.1(9)
